data_4513386
loop_
_publ_author_name
'Talsi, Evgenii P.'
'Rybalova, Tatyana V.'
'Bryliakov, Konstantin P.'

_publ_section_title
;
 Isoinversion Behavior in the Enantioselective Oxidations of
 Pyridylmethylthiobenzimidazoles to Chiral Proton Pump Inhibitors on
 Titanium Salalen Complexes
;
_journal_issue 8
_journal_name_full 'ACS Catalysis'
_journal_page_first 4673
_journal_paper_doi 10.1021/acscatal.5b01212
_journal_volume 5
_journal_year 2015
_chemical_absolute_configuration rmad
_chemical_formula_moiety 'C68 H66 Br4 N4 O7 Ti2'
_chemical_formula_sum 'C68 H66 Br4 N4 O7 Ti2'
_chemical_formula_weight 1466.59
_chemical_name_common (R,R,SN-R,R,SN)-Ti-3A
_chemical_name_systematic
; 
 ? 
;
_space_group_IT_number 96
_space_group_name_Hall 'P 4nw 2abw'
_symmetry_cell_setting tetragonal
_symmetry_space_group_name_Hall 'P 4nw 2abw'
_symmetry_space_group_name_H-M 'P 43 21 2'
_atom_sites_solution_hydrogens geom
_atom_sites_solution_primary direct
_atom_sites_solution_secondary difmap
_audit_creation_method SHELXL-97
_cell_angle_alpha 90.00
_cell_angle_beta 90.00
_cell_angle_gamma 90.00
_cell_formula_units_Z 4
_cell_length_a 12.2324(4)
_cell_length_b 12.2324(4)
_cell_length_c 45.9762(16)
_cell_measurement_reflns_used 9546
_cell_measurement_temperature 200(2)
_cell_measurement_theta_max 23.83
_cell_measurement_theta_min 2.40
_cell_volume 6879.5(4)
_computing_cell_refinement 'Bruker SAINT'
_computing_data_collection 'Bruker APEX2'
_computing_data_reduction 'Bruker SAINT'
_computing_molecular_graphics 'Bruker SHELXTL'
_computing_publication_material 'Bruker SHELXTL'
_computing_structure_refinement 'SHELXL-97 (Sheldrick, 2008)'
_computing_structure_solution 'SHELXS-97 (Sheldrick, 2008)'
_diffrn_ambient_temperature 200(2)
_diffrn_measured_fraction_theta_full 0.975
_diffrn_measured_fraction_theta_max 0.975
_diffrn_measurement_device_type 'Bruker APEX-II CCD'
_diffrn_measurement_method '\f and \w scans'
_diffrn_radiation_monochromator graphite
_diffrn_radiation_source 'fine-focus sealed tube'
_diffrn_radiation_type MoK\a
_diffrn_radiation_wavelength 0.71073
_diffrn_reflns_av_R_equivalents 0.0513
_diffrn_reflns_av_sigmaI/netI 0.0378
_diffrn_reflns_limit_h_max 13
_diffrn_reflns_limit_h_min -13
_diffrn_reflns_limit_k_max 13
_diffrn_reflns_limit_k_min -14
_diffrn_reflns_limit_l_max 54
_diffrn_reflns_limit_l_min -54
_diffrn_reflns_number 46520
_diffrn_reflns_theta_full 25.08
_diffrn_reflns_theta_max 25.08
_diffrn_reflns_theta_min 1.72
_exptl_absorpt_coefficient_mu 2.608
_exptl_absorpt_correction_T_max 0.8012
_exptl_absorpt_correction_T_min 0.6661
_exptl_absorpt_correction_type multi-scan
_exptl_absorpt_process_details SADABS-2008/1
_exptl_crystal_colour orange
_exptl_crystal_density_diffrn 1.416
_exptl_crystal_density_method 'not measured'
_exptl_crystal_description BLOCK
_exptl_crystal_F_000 2968
_exptl_crystal_size_max 0.40
_exptl_crystal_size_mid 0.40
_exptl_crystal_size_min 0.25
_platon_squeeze_details
;
;
_refine_diff_density_max 0.411
_refine_diff_density_min -0.343
_refine_diff_density_rms 0.103
_refine_ls_abs_structure_details 'Flack H D (1983), Acta Cryst. A39, 876-881'
_refine_ls_abs_structure_Flack 0.019(8)
_refine_ls_extinction_method none
_refine_ls_goodness_of_fit_ref 1.089
_refine_ls_hydrogen_treatment constr
_refine_ls_matrix_type full
_refine_ls_number_parameters 397
_refine_ls_number_reflns 5906
_refine_ls_number_restraints 6
_refine_ls_restrained_S_all 1.093
_refine_ls_R_factor_all 0.0420
_refine_ls_R_factor_gt 0.0339
_refine_ls_shift/su_max 0.002
_refine_ls_shift/su_mean 0.000
_refine_ls_structure_factor_coef Fsqd
_refine_ls_weighting_details 'calc w=1/[\s^2^(Fo^2^)+(0.0609P)^2^+0.0630P] where P=(Fo^2^+2Fc^2^)/3'
_refine_ls_weighting_scheme calc
_refine_ls_wR_factor_gt 0.0910
_refine_ls_wR_factor_ref 0.0934
_reflns_number_gt 5173
_reflns_number_total 5906
_reflns_threshold_expression >2sigma(I)
_cod_data_source_file cs5b01212_si_005.cif
_cod_data_source_block Ti-3A_bryl4
_cod_depositor_comments
;
The following automatic conversions were performed:

'_symmetry_cell_setting' value 'Tetragonal' changed to 'tetragonal'
according to
/usr/data/users/saulius/crontab/automatic-downloads/rss-feeds/ACS/lib/dictionaries/cif_core.dic
dictionary named 'cif_core.dic' version 2.4.2 from 2011-04-26.

Automatic conversion script
Id: cif_fix_values 3271 2015-04-21 07:52:19Z andrius 

 Adding full bibliography for 4513383--4513387.cif.
;
_cod_original_sg_symbol_H-M 'P4(3)2(1)2 '
_cod_database_code 4513386

loop_
_symmetry_equiv_pos_as_xyz
'x, y, z'
'-y+1/2, x+1/2, z+3/4'
'y+1/2, -x+1/2, z+1/4'
'x+1/2, -y+1/2, -z+1/4'
'-x+1/2, y+1/2, -z+3/4'
'-x, -y, z+1/2'
'y, x, -z'
'-y, -x, -z+1/2'

loop_
_atom_site_label
_atom_site_type_symbol
_atom_site_fract_x
_atom_site_fract_y
_atom_site_fract_z
_atom_site_U_iso_or_equiv
_atom_site_adp_type
_atom_site_occupancy
_atom_site_symmetry_multiplicity
_atom_site_calc_flag
_atom_site_refinement_flags
_atom_site_disorder_assembly
_atom_site_disorder_group
Ti1 Ti 0.10867(5) 0.03482(5) 0.036127(11) 0.02752(15) Uani 1 1 d . A .
Br1 Br 0.59238(3) 0.27121(4) 0.114833(9) 0.05588(14) Uani 1 1 d . A .
Br2 Br -0.26831(4) -0.07155(4) 0.164063(10) 0.07432(18) Uani 1 1 d . A .
O4 O 0.08813(19) -0.0152(2) 0.07557(4) 0.0373(6) Uani 1 1 d . . .
O1 O 0.09586(18) 0.09586(18) 0.0000 0.0273(7) Uani 1 2 d S . .
O3 O 0.26241(18) 0.03812(18) 0.04036(4) 0.0330(5) Uani 1 1 d . . .
O2 O 0.0827(2) -0.10509(19) 0.02154(5) 0.0416(6) Uani 1 1 d D . .
N1 N 0.1223(2) 0.2044(2) 0.05169(5) 0.0294(6) Uani 1 1 d . . .
N2 N -0.0627(2) 0.0909(2) 0.04166(5) 0.0330(6) Uani 1 1 d . . .
H2 H -0.0910 0.0952 0.0229 0.040 Uiso 1 1 calc R A .
C1 C 0.0243(3) 0.2705(3) 0.04457(7) 0.0320(8) Uani 1 1 d . A .
H1 H 0.0215 0.2759 0.0229 0.038 Uiso 1 1 calc R . .
C2 C 0.0183(3) 0.3863(3) 0.05603(8) 0.0412(9) Uani 1 1 d . . .
H2A H 0.0807 0.4293 0.0485 0.049 Uiso 1 1 calc R A .
H2B H 0.0226 0.3856 0.0775 0.049 Uiso 1 1 calc R . .
C3 C -0.0889(4) 0.4389(3) 0.04644(9) 0.0542(11) Uani 1 1 d . A .
H3A H -0.0936 0.5137 0.0546 0.065 Uiso 1 1 calc R . .
H3B H -0.0901 0.4448 0.0250 0.065 Uiso 1 1 calc R . .
C4 C -0.1855(4) 0.3738(4) 0.05634(10) 0.0590(12) Uani 1 1 d . . .
H4A H -0.2535 0.4091 0.0493 0.071 Uiso 1 1 calc R A .
H4B H -0.1876 0.3727 0.0779 0.071 Uiso 1 1 calc R . .
C5 C -0.1804(3) 0.2569(4) 0.04492(9) 0.0510(10) Uani 1 1 d . A .
H5A H -0.2429 0.2147 0.0527 0.061 Uiso 1 1 calc R . .
H5B H -0.1863 0.2576 0.0234 0.061 Uiso 1 1 calc R . .
C6 C -0.0741(3) 0.2016(3) 0.05374(7) 0.0341(8) Uani 1 1 d . A .
H6 H -0.0732 0.1955 0.0754 0.041 Uiso 1 1 calc R . .
C7 C 0.2038(3) 0.2478(3) 0.06482(7) 0.0325(8) Uani 1 1 d . A .
H7 H 0.1972 0.3215 0.0711 0.039 Uiso 1 1 calc R . .
C8 C 0.3070(3) 0.1902(3) 0.07071(6) 0.0322(8) Uani 1 1 d . . .
C9 C 0.3327(3) 0.0893(3) 0.05756(6) 0.0298(7) Uani 1 1 d . A .
C10 C 0.4371(3) 0.0425(3) 0.06207(7) 0.0347(8) Uani 1 1 d . . .
C11 C 0.5118(3) 0.0994(3) 0.07934(7) 0.0390(8) Uani 1 1 d . A .
H11 H 0.5823 0.0692 0.0825 0.047 Uiso 1 1 calc R . .
C12 C 0.4857(3) 0.1981(3) 0.09181(7) 0.0399(9) Uani 1 1 d . . .
C13 C 0.3844(3) 0.2454(3) 0.08772(7) 0.0384(8) Uani 1 1 d . A .
H13 H 0.3675 0.3140 0.0963 0.046 Uiso 1 1 calc R . .
C14 C 0.4686(3) -0.0639(3) 0.04889(7) 0.0373(9) Uani 1 1 d . A .
C15 C 0.3989(3) -0.1527(3) 0.04932(8) 0.0469(10) Uani 1 1 d . . .
H15 H 0.3287 -0.1465 0.0580 0.056 Uiso 1 1 calc R A .
C16 C 0.4318(4) -0.2517(3) 0.03696(9) 0.0562(11) Uani 1 1 d . A .
H16 H 0.3835 -0.3125 0.0374 0.067 Uiso 1 1 calc R . .
C17 C 0.5322(4) -0.2626(4) 0.02429(10) 0.0649(13) Uani 1 1 d . . .
H17 H 0.5535 -0.3305 0.0160 0.078 Uiso 1 1 calc R A .
C18 C 0.6026(4) -0.1745(4) 0.02367(9) 0.0629(12) Uani 1 1 d . A .
H18 H 0.6729 -0.1814 0.0151 0.076 Uiso 1 1 calc R . .
C19 C 0.5695(3) -0.0751(4) 0.03582(8) 0.0506(10) Uani 1 1 d . . .
H19 H 0.6174 -0.0141 0.0351 0.061 Uiso 1 1 calc R A .
C20 C -0.1309(3) 0.0079(3) 0.05672(7) 0.0419(9) Uani 1 1 d . A .
H20A H -0.1255 -0.0620 0.0460 0.050 Uiso 1 1 calc R . .
H20B H -0.2082 0.0317 0.0560 0.050 Uiso 1 1 calc R . .
C21 C -0.0997(3) -0.0119(3) 0.08781(7) 0.0398(9) Uani 1 1 d . . .
C22 C -0.1812(3) -0.0216(3) 0.10865(8) 0.0446(9) Uani 1 1 d . A .
H22 H -0.2551 -0.0062 0.1037 0.054 Uiso 1 1 calc R . .
C23 C -0.1551(3) -0.0535(3) 0.13629(8) 0.0467(10) Uani 1 1 d . . .
C24 C -0.0493(4) -0.0754(3) 0.14401(7) 0.0471(10) Uani 1 1 d . A .
H24 H -0.0338 -0.0981 0.1633 0.057 Uiso 1 1 calc R . .
C25 C 0.0372(3) -0.0650(3) 0.12384(7) 0.0350(8) Uani 1 1 d . . .
C26 C 0.0102(3) -0.0289(3) 0.09537(7) 0.0358(9) Uani 1 1 d . A .
C27 C 0.1493(3) -0.0973(3) 0.13236(6) 0.0372(8) Uani 1 1 d . A .
C28 C 0.1643(4) -0.1845(3) 0.15176(8) 0.0533(11) Uani 1 1 d . . .
H28 H 0.1025 -0.2222 0.1592 0.064 Uiso 1 1 calc R A .
C29 C 0.2676(5) -0.2163(4) 0.16009(9) 0.0666(14) Uani 1 1 d . A .
H29 H 0.2759 -0.2747 0.1735 0.080 Uiso 1 1 calc R . .
C30 C 0.3590(4) -0.1650(4) 0.14933(9) 0.0662(14) Uani 1 1 d . . .
H30 H 0.4300 -0.1887 0.1548 0.079 Uiso 1 1 calc R A .
C31 C 0.3458(4) -0.0797(4) 0.13063(9) 0.0632(13) Uani 1 1 d . A .
H31 H 0.4085 -0.0439 0.1230 0.076 Uiso 1 1 calc R . .
C32 C 0.2419(3) -0.0437(3) 0.12239(7) 0.0485(10) Uani 1 1 d . . .
H32 H 0.2347 0.0177 0.1099 0.058 Uiso 1 1 calc R A .
C33A C 0.0559(16) -0.2078(8) 0.0353(3) 0.081(5) Uani 0.559(12) 1 d PD A 1
H33A H -0.0244 -0.2179 0.0349 0.098 Uiso 0.559(12) 1 calc PR A 1
H33B H 0.0788 -0.2049 0.0559 0.098 Uiso 0.559(12) 1 calc PR A 1
C34A C 0.1096(9) -0.3049(5) 0.02091(14) 0.081(4) Uani 0.559(12) 1 d PD A 1
H34A H 0.1041 -0.3687 0.0337 0.098 Uiso 0.559(12) 1 calc PR A 1
H34B H 0.1868 -0.2884 0.0172 0.098 Uiso 0.559(12) 1 calc PR A 1
H34C H 0.0728 -0.3205 0.0024 0.098 Uiso 0.559(12) 1 calc PR A 1
C33B C 0.1011(9) -0.2054(5) 0.03561(14) 0.072(7) Uani 0.441(12) 1 d PRD A 2
H33C H 0.1041 -0.1966 0.0570 0.086 Uiso 0.441(12) 1 calc PR A 2
H33D H 0.1694 -0.2406 0.0288 0.086 Uiso 0.441(12) 1 calc PR A 2
C34B C 0.0059(9) -0.2660(5) 0.02670(14) 0.112(7) Uani 0.441(12) 1 d PRD A 2
H34D H 0.0040 -0.3362 0.0369 0.134 Uiso 0.441(12) 1 calc PR A 2
H34E H 0.0089 -0.2789 0.0057 0.134 Uiso 0.441(12) 1 calc PR A 2
H34F H -0.0600 -0.2240 0.0314 0.134 Uiso 0.441(12) 1 calc PR A 2

loop_
_atom_site_aniso_label
_atom_site_aniso_U_11
_atom_site_aniso_U_22
_atom_site_aniso_U_33
_atom_site_aniso_U_23
_atom_site_aniso_U_13
_atom_site_aniso_U_12
Ti1 0.0272(3) 0.0358(4) 0.0196(3) 0.0056(2) -0.0039(2) -0.0013(2)
Br1 0.0438(2) 0.0713(3) 0.0526(2) -0.0105(2) -0.01849(19) -0.0095(2)
Br2 0.0765(4) 0.0843(4) 0.0622(3) 0.0233(2) 0.0406(2) 0.0189(3)
O4 0.0360(14) 0.0522(15) 0.0238(11) 0.0109(10) 0.0005(10) 0.0060(11)
O1 0.0313(10) 0.0313(10) 0.0194(14) 0.0030(9) -0.0030(9) 0.0018(14)
O3 0.0286(13) 0.0398(14) 0.0308(12) -0.0034(10) -0.0056(10) 0.0016(11)
O2 0.0587(17) 0.0321(14) 0.0338(12) 0.0105(10) -0.0060(11) -0.0047(12)
N1 0.0298(16) 0.0372(17) 0.0211(13) 0.0016(11) -0.0029(11) 0.0025(12)
N2 0.0284(16) 0.0481(18) 0.0226(13) 0.0108(13) -0.0054(11) -0.0048(13)
C1 0.0292(19) 0.039(2) 0.0279(16) 0.0007(14) -0.0028(14) 0.0054(15)
C2 0.038(2) 0.044(2) 0.041(2) 0.0008(17) 0.0008(16) 0.0041(17)
C3 0.056(3) 0.044(2) 0.063(2) -0.0013(19) -0.004(2) 0.021(2)
C4 0.040(2) 0.067(3) 0.070(3) -0.006(2) 0.002(2) 0.020(2)
C5 0.028(2) 0.061(3) 0.065(2) 0.012(2) 0.0031(18) -0.0005(18)
C6 0.030(2) 0.040(2) 0.0317(17) 0.0067(15) 0.0016(14) 0.0048(14)
C7 0.035(2) 0.034(2) 0.0289(17) 0.0007(14) 0.0008(14) 0.0001(15)
C8 0.0249(19) 0.045(2) 0.0269(16) 0.0005(15) -0.0061(14) -0.0011(15)
C9 0.0267(19) 0.039(2) 0.0235(16) 0.0033(14) -0.0033(13) -0.0034(15)
C10 0.031(2) 0.046(2) 0.0272(16) 0.0029(15) -0.0013(14) 0.0012(15)
C11 0.030(2) 0.051(2) 0.0364(18) 0.0039(17) -0.0049(15) 0.0026(16)
C12 0.034(2) 0.051(3) 0.0349(18) 0.0005(16) -0.0128(15) -0.0053(16)
C13 0.043(2) 0.040(2) 0.0326(17) -0.0012(15) -0.0072(15) -0.0039(16)
C14 0.034(2) 0.049(2) 0.0291(17) 0.0008(16) -0.0083(15) 0.0083(17)
C15 0.041(2) 0.054(3) 0.046(2) 0.0078(19) -0.0064(18) 0.0068(19)
C16 0.070(3) 0.039(3) 0.059(3) 0.000(2) -0.007(2) 0.000(2)
C17 0.082(4) 0.044(3) 0.069(3) 0.000(2) -0.001(3) 0.021(2)
C18 0.061(3) 0.075(3) 0.053(3) -0.007(2) 0.003(2) 0.015(3)
C19 0.035(2) 0.064(3) 0.053(2) -0.006(2) 0.0003(18) 0.0056(19)
C20 0.032(2) 0.054(2) 0.0398(19) 0.0121(17) -0.0026(15) -0.0067(16)
C21 0.041(2) 0.038(2) 0.0401(19) 0.0123(15) 0.0062(17) 0.0002(16)
C22 0.043(2) 0.042(2) 0.049(2) 0.0131(18) 0.0104(17) 0.0048(17)
C23 0.057(3) 0.040(2) 0.043(2) 0.0117(18) 0.0230(19) 0.0074(19)
C24 0.076(3) 0.035(2) 0.0296(19) 0.0078(16) 0.0131(18) 0.0105(19)
C25 0.053(2) 0.033(2) 0.0190(15) 0.0050(13) 0.0051(14) 0.0071(16)
C26 0.043(2) 0.037(2) 0.0271(17) 0.0098(15) 0.0068(15) 0.0033(16)
C27 0.057(2) 0.039(2) 0.0161(15) -0.0023(15) 0.0007(15) 0.0104(18)
C28 0.075(3) 0.047(2) 0.037(2) 0.0041(18) -0.006(2) 0.013(2)
C29 0.089(4) 0.060(3) 0.051(2) 0.014(2) -0.013(3) 0.031(3)
C30 0.069(3) 0.087(4) 0.043(2) -0.005(2) -0.013(2) 0.037(3)
C31 0.049(3) 0.099(4) 0.042(2) 0.016(2) -0.0031(19) 0.011(2)
C32 0.056(3) 0.063(3) 0.0274(18) 0.0110(17) -0.0047(17) 0.010(2)
C33A 0.104(12) 0.052(8) 0.088(9) 0.020(7) -0.013(6) -0.015(6)
C34A 0.151(11) 0.029(5) 0.064(6) 0.008(4) -0.027(6) -0.010(5)
C33B 0.14(2) 0.035(8) 0.041(7) 0.013(6) -0.015(8) -0.009(7)
C34B 0.20(2) 0.070(11) 0.061(8) -0.001(7) 0.015(10) -0.019(12)

loop_
_atom_type_symbol
_atom_type_description
_atom_type_scat_dispersion_real
_atom_type_scat_dispersion_imag
_atom_type_scat_source
C C 0.0033 0.0016 'International Tables Vol C Tables 4.2.6.8 and 6.1.1.4'
H H 0.0000 0.0000 'International Tables Vol C Tables 4.2.6.8 and 6.1.1.4'
N N 0.0061 0.0033 'International Tables Vol C Tables 4.2.6.8 and 6.1.1.4'
O O 0.0106 0.0060 'International Tables Vol C Tables 4.2.6.8 and 6.1.1.4'
Br Br -0.2901 2.4595 'International Tables Vol C Tables 4.2.6.8 and 6.1.1.4'
Ti Ti 0.2776 0.4457 'International Tables Vol C Tables 4.2.6.8 and 6.1.1.4'

loop_
_geom_angle_atom_site_label_1
_geom_angle_atom_site_label_2
_geom_angle_atom_site_label_3
_geom_angle
_geom_angle_site_symmetry_1
O1 Ti1 O2 91.92(10) .
O1 Ti1 O3 99.79(10) .
O2 Ti1 O3 103.06(11) .
O1 Ti1 O4 166.41(9) .
O2 Ti1 O4 91.43(10) .
O3 Ti1 O4 92.27(10) .
O1 Ti1 N1 85.24(9) .
O2 Ti1 N1 174.04(11) .
O3 Ti1 N1 82.60(10) .
O4 Ti1 N1 90.16(10) .
O1 Ti1 N2 84.09(8) .
O2 Ti1 N2 99.42(11) .
O3 Ti1 N2 157.01(10) .
O4 Ti1 N2 82.37(9) .
N1 Ti1 N2 75.10(10) .
C26 O4 Ti1 141.0(2) .
Ti1 O1 Ti1 153.61(19) 7
C9 O3 Ti1 135.8(2) .
C33B O2 C33A 22.4(10) .
C33B O2 Ti1 127.5(3) .
C33A O2 Ti1 132.8(5) .
C7 N1 C1 120.5(3) .
C7 N1 Ti1 127.1(2) .
C1 N1 Ti1 112.41(19) .
C6 N2 C20 113.6(3) .
C6 N2 Ti1 114.6(2) .
C20 N2 Ti1 111.9(2) .
C6 N2 H2 105.2 .
C20 N2 H2 105.2 .
Ti1 N2 H2 105.2 .
N1 C1 C2 118.2(3) .
N1 C1 C6 105.9(3) .
C2 C1 C6 112.4(3) .
N1 C1 H1 106.5 .
C2 C1 H1 106.5 .
C6 C1 H1 106.5 .
C1 C2 C3 109.7(3) .
C1 C2 H2A 109.7 .
C3 C2 H2A 109.7 .
C1 C2 H2B 109.7 .
C3 C2 H2B 109.7 .
H2A C2 H2B 108.2 .
C4 C3 C2 111.5(3) .
C4 C3 H3A 109.3 .
C2 C3 H3A 109.3 .
C4 C3 H3B 109.3 .
C2 C3 H3B 109.3 .
H3A C3 H3B 108.0 .
C3 C4 C5 111.2(3) .
C3 C4 H4A 109.4 .
C5 C4 H4A 109.4 .
C3 C4 H4B 109.4 .
C5 C4 H4B 109.4 .
H4A C4 H4B 108.0 .
C6 C5 C4 111.2(3) .
C6 C5 H5A 109.4 .
C4 C5 H5A 109.4 .
C6 C5 H5B 109.4 .
C4 C5 H5B 109.4 .
H5A C5 H5B 108.0 .
N2 C6 C5 113.0(3) .
N2 C6 C1 109.2(3) .
C5 C6 C1 110.7(3) .
N2 C6 H6 107.9 .
C5 C6 H6 107.9 .
C1 C6 H6 107.9 .
N1 C7 C8 123.8(3) .
N1 C7 H7 118.1 .
C8 C7 H7 118.1 .
C13 C8 C9 120.7(3) .
C13 C8 C7 116.9(3) .
C9 C8 C7 122.1(3) .
O3 C9 C8 121.6(3) .
O3 C9 C10 118.8(3) .
C8 C9 C10 119.5(3) .
C11 C10 C9 118.2(3) .
C11 C10 C14 119.9(3) .
C9 C10 C14 121.9(3) .
C12 C11 C10 121.6(3) .
C12 C11 H11 119.2 .
C10 C11 H11 119.2 .
C11 C12 C13 121.3(3) .
C11 C12 Br1 119.0(3) .
C13 C12 Br1 119.6(3) .
C12 C13 C8 118.7(3) .
C12 C13 H13 120.6 .
C8 C13 H13 120.6 .
C19 C14 C15 118.7(4) .
C19 C14 C10 119.7(3) .
C15 C14 C10 121.6(3) .
C14 C15 C16 119.9(4) .
C14 C15 H15 120.1 .
C16 C15 H15 120.1 .
C17 C16 C15 121.1(4) .
C17 C16 H16 119.4 .
C15 C16 H16 119.4 .
C16 C17 C18 119.6(4) .
C16 C17 H17 120.2 .
C18 C17 H17 120.2 .
C17 C18 C19 119.4(4) .
C17 C18 H18 120.3 .
C19 C18 H18 120.3 .
C14 C19 C18 121.3(4) .
C14 C19 H19 119.4 .
C18 C19 H19 119.4 .
N2 C20 C21 114.3(3) .
N2 C20 H20A 108.7 .
C21 C20 H20A 108.7 .
N2 C20 H20B 108.7 .
C21 C20 H20B 108.7 .
H20A C20 H20B 107.6 .
C22 C21 C26 120.3(3) .
C22 C21 C20 119.3(3) .
C26 C21 C20 120.2(3) .
C23 C22 C21 119.9(4) .
C23 C22 H22 120.1 .
C21 C22 H22 120.1 .
C22 C23 C24 121.2(3) .
C22 C23 Br2 119.2(3) .
C24 C23 Br2 119.5(3) .
C23 C24 C25 121.4(3) .
C23 C24 H24 119.3 .
C25 C24 H24 119.3 .
C24 C25 C26 117.3(3) .
C24 C25 C27 119.8(3) .
C26 C25 C27 122.8(3) .
O4 C26 C21 119.9(3) .
O4 C26 C25 120.3(3) .
C21 C26 C25 119.8(3) .
C32 C27 C28 117.6(4) .
C32 C27 C25 122.9(3) .
C28 C27 C25 119.5(4) .
C29 C28 C27 120.8(4) .
C29 C28 H28 119.6 .
C27 C28 H28 119.6 .
C30 C29 C28 121.2(4) .
C30 C29 H29 119.4 .
C28 C29 H29 119.4 .
C31 C30 C29 118.7(4) .
C31 C30 H30 120.6 .
C29 C30 H30 120.6 .
C30 C31 C32 121.4(5) .
C30 C31 H31 119.3 .
C32 C31 H31 119.3 .
C27 C32 C31 120.3(4) .
C27 C32 H32 119.8 .
C31 C32 H32 119.8 .
O2 C33A C34A 113.1(11) .
O2 C33A H33A 108.9 .
C34A C33A H33A 108.9 .
O2 C33A H33B 108.9 .
C34A C33A H33B 109.0 .
H33A C33A H33B 107.8 .
C33A C34A H34A 109.5 .
C33A C34A H34B 109.5 .
H34A C34A H34B 109.5 .
C33A C34A H34C 109.5 .
H34A C34A H34C 109.5 .
H34B C34A H34C 109.5 .
O2 C33B C34B 100.8(4) .
O2 C33B H33C 111.6 .
C34B C33B H33C 111.6 .
O2 C33B H33D 111.6 .
C34B C33B H33D 111.6 .
H33C C33B H33D 109.4 .
C33B C34B H34D 109.5 .
C33B C34B H34E 109.5 .
H34D C34B H34E 109.5 .
C33B C34B H34F 109.5 .
H34D C34B H34F 109.5 .
H34E C34B H34F 109.5 .

loop_
_geom_bond_atom_site_label_1
_geom_bond_atom_site_label_2
_geom_bond_distance
_geom_bond_site_symmetry_2
Ti1 O1 1.8278(9) .
Ti1 O2 1.865(2) .
Ti1 O3 1.891(2) .
Ti1 O4 1.930(2) .
Ti1 N1 2.201(3) .
Ti1 N2 2.220(3) .
Br1 C12 1.904(3) .
Br2 C23 1.897(3) .
O4 C26 1.329(4) .
O1 Ti1 1.8278(9) 7
O3 C9 1.326(4) .
O2 C33B 1.406(7) .
O2 C33A 1.444(11) .
N1 C7 1.281(4) .
N1 C1 1.482(4) .
N2 C6 1.470(5) .
N2 C20 1.485(4) .
N2 H2 0.9300 .
C1 C2 1.513(5) .
C1 C6 1.529(5) .
C1 H1 1.0000 .
C2 C3 1.526(5) .
C2 H2A 0.9900 .
C2 H2B 0.9900 .
C3 C4 1.496(6) .
C3 H3A 0.9900 .
C3 H3B 0.9900 .
C4 C5 1.524(6) .
C4 H4A 0.9900 .
C4 H4B 0.9900 .
C5 C6 1.521(5) .
C5 H5A 0.9900 .
C5 H5B 0.9900 .
C6 H6 1.0000 .
C7 C8 1.470(5) .
C7 H7 0.9500 .
C8 C13 1.401(5) .
C8 C9 1.411(5) .
C9 C10 1.414(5) .
C10 C11 1.397(5) .
C10 C14 1.487(5) .
C11 C12 1.374(5) .
C11 H11 0.9500 .
C12 C13 1.380(5) .
C13 H13 0.9500 .
C14 C19 1.380(5) .
C14 C15 1.381(6) .
C15 C16 1.397(6) .
C15 H15 0.9500 .
C16 C17 1.366(6) .
C16 H16 0.9500 .
C17 C18 1.379(7) .
C17 H17 0.9500 .
C18 C19 1.399(6) .
C18 H18 0.9500 .
C19 H19 0.9500 .
C20 C21 1.499(5) .
C20 H20A 0.9900 .
C20 H20B 0.9900 .
C21 C22 1.388(5) .
C21 C26 1.405(5) .
C22 C23 1.367(5) .
C22 H22 0.9500 .
C23 C24 1.368(6) .
C24 C25 1.413(5) .
C24 H24 0.9500 .
C25 C26 1.420(4) .
C25 C27 1.480(5) .
C27 C32 1.386(5) .
C27 C28 1.403(5) .
C28 C29 1.376(6) .
C28 H28 0.9500 .
C29 C30 1.374(7) .
C29 H29 0.9500 .
C30 C31 1.362(7) .
C30 H30 0.9500 .
C31 C32 1.397(6) .
C31 H31 0.9500 .
C32 H32 0.9500 .
C33A C34A 1.510(16) .
C33A H33A 0.9900 .
C33A H33B 0.9900 .
C34A H34A 0.9800 .
C34A H34B 0.9800 .
C34A H34C 0.9800 .
C33B C34B 1.4398 .
C33B H33C 0.9900 .
C33B H33D 0.9900 .
C34B H34D 0.9800 .
C34B H34E 0.9800 .
C34B H34F 0.9800 .

loop_
_geom_torsion_atom_site_label_1
_geom_torsion_atom_site_label_2
_geom_torsion_atom_site_label_3
_geom_torsion_atom_site_label_4
_geom_torsion
_geom_torsion_site_symmetry_4
O1 Ti1 O4 C26 15.3(7) .
O2 Ti1 O4 C26 -88.9(4) .
O3 Ti1 O4 C26 167.9(4) .
N1 Ti1 O4 C26 85.3(4) .
N2 Ti1 O4 C26 10.4(4) .
O2 Ti1 O1 Ti1 38.50(8) 7
O3 Ti1 O1 Ti1 142.11(7) 7
O4 Ti1 O1 Ti1 -65.7(5) 7
N1 Ti1 O1 Ti1 -136.26(7) 7
N2 Ti1 O1 Ti1 -60.78(7) 7
O1 Ti1 O3 C9 114.3(3) .
O2 Ti1 O3 C9 -151.4(3) .
O4 Ti1 O3 C9 -59.4(3) .
N1 Ti1 O3 C9 30.5(3) .
N2 Ti1 O3 C9 16.4(4) .
O1 Ti1 O2 C33B 165.6(6) .
O3 Ti1 O2 C33B 65.1(6) .
O4 Ti1 O2 C33B -27.6(6) .
N1 Ti1 O2 C33B -133.1(10) .
N2 Ti1 O2 C33B -110.1(6) .
O1 Ti1 O2 C33A -165.8(11) .
O3 Ti1 O2 C33A 93.7(11) .
O4 Ti1 O2 C33A 1.0(11) .
N1 Ti1 O2 C33A -104.5(14) .
N2 Ti1 O2 C33A -81.5(11) .
O1 Ti1 N1 C7 -118.2(3) .
O2 Ti1 N1 C7 -180(100) .
O3 Ti1 N1 C7 -17.7(3) .
O4 Ti1 N1 C7 74.6(3) .
N2 Ti1 N1 C7 156.7(3) .
O1 Ti1 N1 C1 59.9(2) .
O2 Ti1 N1 C1 -1.7(11) .
O3 Ti1 N1 C1 160.5(2) .
O4 Ti1 N1 C1 -107.3(2) .
N2 Ti1 N1 C1 -25.20(19) .
O1 Ti1 N2 C6 -90.1(2) .
O2 Ti1 N2 C6 178.9(2) .
O3 Ti1 N2 C6 11.0(4) .
O4 Ti1 N2 C6 88.7(2) .
N1 Ti1 N2 C6 -3.5(2) .
O1 Ti1 N2 C20 138.7(2) .
O2 Ti1 N2 C20 47.7(2) .
O3 Ti1 N2 C20 -120.2(3) .
O4 Ti1 N2 C20 -42.5(2) .
N1 Ti1 N2 C20 -134.7(2) .
C7 N1 C1 C2 -6.5(4) .
Ti1 N1 C1 C2 175.2(2) .
C7 N1 C1 C6 -133.7(3) .
Ti1 N1 C1 C6 48.1(3) .
N1 C1 C2 C3 -179.5(3) .
C6 C1 C2 C3 -55.6(4) .
C1 C2 C3 C4 57.0(4) .
C2 C3 C4 C5 -57.6(5) .
C3 C4 C5 C6 55.9(5) .
C20 N2 C6 C5 -75.8(3) .
Ti1 N2 C6 C5 153.9(2) .
C20 N2 C6 C1 160.5(3) .
Ti1 N2 C6 C1 30.2(3) .
C4 C5 C6 N2 -176.5(3) .
C4 C5 C6 C1 -53.6(4) .
N1 C1 C6 N2 -49.8(3) .
C2 C1 C6 N2 179.6(3) .
N1 C1 C6 C5 -174.8(3) .
C2 C1 C6 C5 54.6(4) .
C1 N1 C7 C8 -175.2(3) .
Ti1 N1 C7 C8 2.8(4) .
N1 C7 C8 C13 -174.0(3) .
N1 C7 C8 C9 12.4(5) .
Ti1 O3 C9 C8 -25.7(5) .
Ti1 O3 C9 C10 156.1(2) .
C13 C8 C9 O3 -177.0(3) .
C7 C8 C9 O3 -3.7(5) .
C13 C8 C9 C10 1.2(5) .
C7 C8 C9 C10 174.5(3) .
O3 C9 C10 C11 177.6(3) .
C8 C9 C10 C11 -0.7(5) .
O3 C9 C10 C14 -2.1(5) .
C8 C9 C10 C14 179.7(3) .
C9 C10 C11 C12 0.2(5) .
C14 C10 C11 C12 179.8(3) .
C10 C11 C12 C13 -0.2(5) .
C10 C11 C12 Br1 -179.5(3) .
C11 C12 C13 C8 0.7(5) .
Br1 C12 C13 C8 -180.0(2) .
C9 C8 C13 C12 -1.1(5) .
C7 C8 C13 C12 -174.8(3) .
C11 C10 C14 C19 -44.6(5) .
C9 C10 C14 C19 135.0(4) .
C11 C10 C14 C15 135.5(4) .
C9 C10 C14 C15 -44.8(5) .
C19 C14 C15 C16 0.7(5) .
C10 C14 C15 C16 -179.4(3) .
C14 C15 C16 C17 -0.1(6) .
C15 C16 C17 C18 0.0(7) .
C16 C17 C18 C19 -0.5(7) .
C15 C14 C19 C18 -1.3(6) .
C10 C14 C19 C18 178.8(3) .
C17 C18 C19 C14 1.2(6) .
C6 N2 C20 C21 -65.0(4) .
Ti1 N2 C20 C21 66.7(4) .
N2 C20 C21 C22 137.1(4) .
N2 C20 C21 C26 -47.9(5) .
C26 C21 C22 C23 -3.4(6) .
C20 C21 C22 C23 171.6(4) .
C21 C22 C23 C24 0.5(6) .
C21 C22 C23 Br2 -177.7(3) .
C22 C23 C24 C25 0.6(6) .
Br2 C23 C24 C25 178.8(3) .
C23 C24 C25 C26 1.2(5) .
C23 C24 C25 C27 -175.5(4) .
Ti1 O4 C26 C21 6.2(6) .
Ti1 O4 C26 C25 -176.3(3) .
C22 C21 C26 O4 -177.3(3) .
C20 C21 C26 O4 7.7(5) .
C22 C21 C26 C25 5.2(5) .
C20 C21 C26 C25 -169.8(3) .
C24 C25 C26 O4 178.5(3) .
C27 C25 C26 O4 -4.9(5) .
C24 C25 C26 C21 -4.0(5) .
C27 C25 C26 C21 172.5(3) .
C24 C25 C27 C32 -145.6(4) .
C26 C25 C27 C32 37.9(5) .
C24 C25 C27 C28 33.2(5) .
C26 C25 C27 C28 -143.2(3) .
C32 C27 C28 C29 -1.0(6) .
C25 C27 C28 C29 -179.9(4) .
C27 C28 C29 C30 -1.2(7) .
C28 C29 C30 C31 1.6(7) .
C29 C30 C31 C32 0.2(7) .
C28 C27 C32 C31 2.7(5) .
C25 C27 C32 C31 -178.4(4) .
C30 C31 C32 C27 -2.4(6) .
C33B O2 C33A C34A -56.9(15) .
Ti1 O2 C33A C34A -142.8(7) .
C33A O2 C33B C34B 27.4(16) .
Ti1 O2 C33B C34B 140.0(3) .

loop_
_platon_squeeze_void_nr
_platon_squeeze_void_average_x
_platon_squeeze_void_average_y
_platon_squeeze_void_average_z
_platon_squeeze_void_volume
_platon_squeeze_void_count_electrons
_platon_squeeze_void_content
1 -0.098 0.098 0.250 201 78 ' '
2 0.098 0.902 0.750 202 77 ' '
3 0.402 0.402 0.000 201 78 ' '
4 0.598 0.598 0.500 202 78 ' '
